data_2100694
loop_
_publ_author_name
'van Mechelen, Jan B.'
'Peschar, Rene.'
'Schenk, Henk.'

_publ_contact_author_address
;
 Universiteit van Amsterdam
 Van 't Hoff Institute for Molecular Sciences (HIMS)
 Faculty of Science (FNWI)
 Valckenierstraat 65
 1018 XE Amsterdam
 The Netherlands
;
_publ_contact_author_email janvm@science.uva.nl
_publ_contact_author_fax '+31 20 5256940'
_publ_contact_author_name 'Jan B. van Mechelen'
_publ_contact_author_phone '+31 20 5257041'
_publ_section_title
;
 Structures of mono-unsaturated triacylglycerols. I. The \b~1~
 polymorph
;
_publ_section_title_footnote ' ?'
_journal_coeditor_code DR5011
_journal_date_accepted 2006-09-12
_journal_date_recd_electronic 2006-07-14
_journal_issue 6
_journal_name_full 'Acta Crystallographica Section B'
_journal_page_first 1121
_journal_page_last 1130
_journal_paper_category FA
_journal_paper_doi 10.1107/S0108768106037074
_journal_volume 62
_journal_year 2006
_chemical_formula_moiety 'C57 H108 O6'
_chemical_formula_structural 'C57 H108 O6'
_chemical_formula_sum 'C57 H108 O6'
_chemical_formula_weight 889.48
_chemical_melting_point 318
_chemical_name_common SOS-beta-1
_chemical_name_systematic 1,3-distearoyl-2-oleoylglycerol
_space_group_IT_number 14
_symmetry_cell_setting monoclinic
_symmetry_space_group_name_Hall '-P 2yn'
_symmetry_space_group_name_H-M 'P 1 21/n 1'
_audit_creation_method 'from EXP file using GSAS2CIF'
_cell_angle_alpha 90.0
_cell_angle_beta 88.7141(19)
_cell_angle_gamma 90.0
_cell_formula_units_Z 4
_cell_length_a 5.44231(12)
_cell_length_b 129.903(10)
_cell_length_c 8.1837(3)
_cell_measurement_temperature 295
_cell_volume 5784.2(5)
_computing_structure_refinement GSAS
_diffrn_ambient_temperature 295
_diffrn_radiation_wavelength 0.75003
_exptl_crystal_density_diffrn 1.021
_refine_ls_extinction_method none
_refine_ls_goodness_of_fit_all 3.66
_refine_ls_hydrogen_treatment constr
_refine_ls_matrix_type full
_refine_ls_number_parameters 550
_refine_ls_number_restraints 545
_refine_ls_shift/su_max 0.35
_refine_ls_shift/su_mean 0.01
_cod_data_source_file dr5011.cif
_cod_data_source_block SOS-B1-SNBL4-ENAN_publ
_cod_depositor_comments
;
The following automatic conversions were performed:
'_geom_bond_publ_flag' value 'N' changed to 'n' according to
'/home/saulius/struct/CIF-dictionaries/cif_core.dic' dictionary named
'cif_core.dic' version 2.4.1 from 2010-06-29 (340
times).

'_geom_angle_publ_flag' value 'N' changed to 'n' according to
'/home/saulius/struct/CIF-dictionaries/cif_core.dic' dictionary named
'cif_core.dic' version 2.4.1 from 2010-06-29 (330 times).

Automatic conversion script
Id: cif_fix_enum 1527 2010-12-29 10:47:43Z saulius 

The following automatic conversions were performed:

'_geom_bond_publ_flag' value 'N' changed to 'n' according to
/home/saulius/struct/CIF-dictionaries/cif_core.dic dictionary named
'cif_core.dic' version 2.4.1 from 2010-06-29 (340
times).

'_geom_angle_publ_flag' value 'N' changed to 'n' according
to /home/saulius/struct/CIF-dictionaries/cif_core.dic dictionary
named 'cif_core.dic' version 2.4.1 from 2010-06-29 (330 times).

Automatic conversion script
Id: cif_fix_values 1715 2011-07-08 13:25:40Z adriana 
;
_cod_original_sg_symbol_H-M 'P 21/n'
_cod_database_code 2100694

loop_
_symmetry_equiv_pos_site_id
_symmetry_equiv_pos_as_xyz
1 +x,+y,+z
2 -x+1/2,+y+1/2,-z+1/2
-1 -x,-y,-z
-2 +x+1/2,-y+1/2,+z+1/2

loop_
_atom_site_type_symbol
_atom_site_label
_atom_site_fract_x
_atom_site_fract_y
_atom_site_fract_z
_atom_site_U_iso_or_equiv
_atom_site_thermal_displace_type
_atom_site_occupancy
O O1a 0.6969(4) 0.150541(16) 0.4799(4) 0.0253 Uiso 1.0
C C1a 0.7610(3) 0.142865(15) 0.5779(3) 0.0253 Uiso 1.0
C C2a 0.5484(4) 0.135728(18) 0.6107(3) 0.0253 Uiso 1.0
O O2a 0.9632(5) 0.14171(3) 0.6307(6) 0.0253 Uiso 1.0
C C3a 0.6186(4) 0.127509(18) 0.7337(3) 0.0253 Uiso 1.0
C C4a 0.4218(4) 0.119206(18) 0.7425(3) 0.0253 Uiso 1.0
C C5a 0.4839(4) 0.111294(18) 0.8722(3) 0.0253 Uiso 1.0
C C6a 0.2727(4) 0.103719(18) 0.8950(3) 0.0253 Uiso 1.0
C C7a 0.3373(4) 0.095656(18) 1.0216(3) 0.0253 Uiso 1.0
C C8a 0.1359(4) 0.087565(18) 1.0335(3) 0.0253 Uiso 1.0
C C9a 0.1969(4) 0.079694(18) 1.1640(3) 0.0253 Uiso 1.0
C C10a -0.0100(4) 0.071887(18) 1.1823(3) 0.0253 Uiso 1.0
C C11a 0.0581(4) 0.063737(18) 1.3065(3) 0.0253 Uiso 1.0
C C12a -0.1424(4) 0.055605(18) 1.3194(3) 0.0253 Uiso 1.0
C C13a -0.0800(4) 0.047808(18) 1.4508(3) 0.0253 Uiso 1.0
C C14a -0.2819(4) 0.039749(18) 1.4666(3) 0.0253 Uiso 1.0
C C15a -0.2049(4) 0.031312(18) 1.5836(4) 0.0253 Uiso 1.0
C C16a -0.4051(5) 0.023176(18) 1.5987(4) 0.0253 Uiso 1.0
C C17a -0.3494(6) 0.014874(18) 1.7236(4) 0.0253 Uiso 1.0
C C18a -0.5380(6) 0.00642(2) 1.7540(5) 0.0253 Uiso 1.0
C C1 0.8345(5) 0.160150(16) 0.4929(3) 0.0253 Uiso 1.0
C C2 0.7636(4) 0.167404(14) 0.3592(2) 0.0253 Uiso 1.0
O O1b 0.9520(4) 0.175323(16) 0.3364(5) 0.0253 Uiso 1.0
C C1b 0.8795(3) 0.184345(13) 0.2776(5) 0.0253 Uiso 1.0
C C2b 1.0910(4) 0.191712(17) 0.2622(3) 0.0253 Uiso 1.0
O O2b 0.6698(5) 0.18653(3) 0.2513(11) 0.0253 Uiso 1.0
C C3b 1.0294(4) 0.200264(18) 0.1430(3) 0.0253 Uiso 1.0
C C4b 1.2403(4) 0.207919(17) 0.1302(3) 0.0253 Uiso 1.0
C C5b 1.1729(4) 0.216718(17) 0.0172(3) 0.0253 Uiso 1.0
C C6b 1.3780(4) 0.224662(17) 0.0114(3) 0.0253 Uiso 1.0
C C7b 1.3169(4) 0.233166(17) -0.1088(3) 0.0253 Uiso 1.0
C C8b 1.5116(5) 0.241550(17) -0.1044(3) 0.0253 Uiso 1.0
C C9b 1.5030(8) 0.247933(15) -0.2568(2) 0.0253 Uiso 1.0
C C10b 1.4261(8) 0.257569(16) -0.2497(3) 0.0253 Uiso 1.0
C C11b 1.4532(5) 0.263736(18) -0.0961(3) 0.0253 Uiso 1.0
C C12b 1.2642(4) 0.272361(18) -0.0908(3) 0.0253 Uiso 1.0
C C13b 1.3225(4) 0.279996(17) 0.0437(3) 0.0253 Uiso 1.0
C C14b 1.1438(4) 0.288984(17) 0.0388(3) 0.0253 Uiso 1.0
C C15b 1.1928(4) 0.296452(18) 0.1774(3) 0.0253 Uiso 1.0
C C16b 1.0010(4) 0.304969(18) 0.1793(3) 0.0253 Uiso 1.0
C C17b 1.0552(5) 0.312708(18) 0.3130(3) 0.0253 Uiso 1.0
C C18b 0.8799(5) 0.32178(2) 0.3028(4) 0.0253 Uiso 1.0
C C3 0.7309(4) 0.161587(19) 0.2027(3) 0.0253 Uiso 1.0
O O1c 0.9450(5) 0.15508(2) 0.1690(3) 0.0253 Uiso 1.0
C C1c 0.9921(5) 0.152646(15) 0.01362(19) 0.0253 Uiso 1.0
C C2c 1.1516(5) 0.143231(18) 0.0006(2) 0.0253 Uiso 1.0
O O2c 0.9146(10) 0.15729(3) -0.1011(3) 0.0253 Uiso 1.0
C C3c 1.1529(5) 0.137566(18) 0.1634(3) 0.0253 Uiso 1.0
C C4c 0.9775(4) 0.128451(17) 0.1599(3) 0.0253 Uiso 1.0
C C5c 1.0385(4) 0.120867(17) 0.2946(3) 0.0253 Uiso 1.0
C C6c 0.8560(5) 0.111998(18) 0.2957(3) 0.0253 Uiso 1.0
C C7c 0.8889(5) 0.105391(18) 0.4471(3) 0.0253 Uiso 1.0
C C8c 0.7075(4) 0.096492(17) 0.4478(3) 0.0253 Uiso 1.0
C C9c 0.7734(4) 0.088767(18) 0.5791(3) 0.0253 Uiso 1.0
C C10c 0.5820(4) 0.080255(18) 0.5882(3) 0.0253 Uiso 1.0
C C11c 0.6365(4) 0.073016(18) 0.7288(3) 0.0253 Uiso 1.0
C C12c 0.4503(4) 0.064301(18) 0.7342(3) 0.0253 Uiso 1.0
C C13c 0.5109(4) 0.056803(18) 0.8700(3) 0.0253 Uiso 1.0
C C14c 0.3115(4) 0.048637(18) 0.8854(3) 0.0253 Uiso 1.0
C C15c 0.3730(4) 0.041052(18) 1.0201(3) 0.0253 Uiso 1.0
C C16c 0.1824(4) 0.032500(18) 1.0279(3) 0.0253 Uiso 1.0
C C17c 0.2487(4) 0.024735(18) 1.1587(3) 0.0253 Uiso 1.0
C C18c 0.0459(5) 0.01675(2) 1.1782(4) 0.0253 Uiso 1.0
H H181a -0.6945(11) 0.00951(8) 1.7976(14) 0.0507 Uiso 1.0
H H182a -0.570(3) 0.00272(7) 1.6495(7) 0.0507 Uiso 1.0
H H183a -0.474(2) 0.00143(6) 1.8357(9) 0.0507 Uiso 1.0
H H171a -0.322(3) 0.01836(7) 1.8306(7) 0.0507 Uiso 1.0
H H172a -0.1920(11) 0.01147(7) 1.6887(15) 0.0507 Uiso 1.0
H H161a -0.425(3) 0.01984(7) 1.4896(7) 0.0507 Uiso 1.0
H H162a -0.5633(11) 0.02661(7) 1.6310(16) 0.0507 Uiso 1.0
H H151a -0.176(3) 0.03441(8) 1.6934(7) 0.0507 Uiso 1.0
H H152a -0.0498(11) 0.02805(8) 1.5412(14) 0.0507 Uiso 1.0
H H141a -0.313(3) 0.03669(8) 1.3569(7) 0.0507 Uiso 1.0
H H142a -0.4353(11) 0.04309(7) 1.5102(14) 0.0507 Uiso 1.0
H H131a -0.064(3) 0.05143(7) 1.5579(7) 0.0507 Uiso 1.0
H H132a 0.0790(11) 0.04436(7) 1.4210(16) 0.0507 Uiso 1.0
H H121a -0.155(3) 0.05202(7) 1.2118(7) 0.0507 Uiso 1.0
H H122a -0.3025(11) 0.05900(7) 1.3480(16) 0.0507 Uiso 1.0
H H111a 0.078(3) 0.06710(7) 1.4153(7) 0.0507 Uiso 1.0
H H112a 0.2162(11) 0.06042(7) 1.2711(15) 0.0507 Uiso 1.0
H H101a -0.039(3) 0.06854(7) 1.0744(7) 0.0507 Uiso 1.0
H H102a -0.1631(11) 0.07548(7) 1.2210(15) 0.0507 Uiso 1.0
H H91a 0.219(3) 0.08327(7) 1.2708(7) 0.0507 Uiso 1.0
H H92a 0.3524(11) 0.07605(7) 1.1316(16) 0.0507 Uiso 1.0
H H81a 0.123(3) 0.08402(7) 0.9256(7) 0.0507 Uiso 1.0
H H82a -0.0238(11) 0.09098(7) 1.0624(16) 0.0507 Uiso 1.0
H H71a 0.354(3) 0.09906(7) 1.1303(7) 0.0507 Uiso 1.0
H H72a 0.4958(11) 0.09227(7) 0.9891(16) 0.0507 Uiso 1.0
H H61a 0.240(3) 0.10023(7) 0.7888(7) 0.0507 Uiso 1.0
H H62a 0.1219(11) 0.10748(7) 0.9335(15) 0.0507 Uiso 1.0
H H51a 0.514(3) 0.11487(7) 0.9781(7) 0.0507 Uiso 1.0
H H52a 0.6354(11) 0.10748(7) 0.8365(15) 0.0507 Uiso 1.0
H H41a 0.413(3) 0.11570(7) 0.6340(7) 0.0507 Uiso 1.0
H H42a 0.2594(10) 0.12244(8) 0.7703(16) 0.0507 Uiso 1.0
H H31a 0.7791(11) 0.12432(8) 0.6999(15) 0.0507 Uiso 1.0
H H32a 0.634(3) 0.13073(8) 0.8439(7) 0.0507 Uiso 1.0
H H21a 0.4058(12) 0.13976(7) 0.6561(13) 0.0507 Uiso 1.0
H H22a 0.500(2) 0.13236(7) 0.5063(7) 0.0507 Uiso 1.0
H H11 0.796(3) 0.16340(8) 0.6012(7) 0.0507 Uiso 1.0
H H12 1.0147(9) 0.15868(10) 0.4842(19) 0.0507 Uiso 1.0
H H181b 0.919(3) 0.32583(7) 0.2016(7) 0.0507 Uiso 1.0
H H182b 0.7070(10) 0.31920(9) 0.2989(19) 0.0507 Uiso 1.0
H H183b 0.899(3) 0.32628(6) 0.4008(7) 0.0507 Uiso 1.0
H H171b 1.2281(10) 0.31522(9) 0.2994(18) 0.0507 Uiso 1.0
H H172b 1.034(3) 0.30932(7) 0.4220(7) 0.0507 Uiso 1.0
H H161b 0.8347(10) 0.30192(8) 0.2009(18) 0.0507 Uiso 1.0
H H162b 1.003(3) 0.30855(7) 0.0711(7) 0.0507 Uiso 1.0
H H151b 1.3601(10) 0.29953(8) 0.1614(18) 0.0507 Uiso 1.0
H H152b 1.185(3) 0.29269(7) 0.2839(7) 0.0507 Uiso 1.0
H H141b 0.9717(10) 0.28633(8) 0.0502(19) 0.0507 Uiso 1.0
H H142b 1.164(3) 0.29265(7) -0.0681(7) 0.0507 Uiso 1.0
H H131b 1.4944(10) 0.28259(8) 0.0279(18) 0.0507 Uiso 1.0
H H132b 1.306(3) 0.27648(7) 0.1521(7) 0.0507 Uiso 1.0
H H121b 1.0973(10) 0.26937(8) -0.0687(17) 0.0507 Uiso 1.0
H H122b 1.265(3) 0.27600(7) -0.1986(7) 0.0507 Uiso 1.0
H H111b 1.427(3) 0.25916(6) 0.0011(8) 0.0507 Uiso 1.0
H H112b 1.6223(10) 0.26674(8) -0.0939(19) 0.0507 Uiso 1.0
H H101b 1.419(6) 0.26077(5) -0.3606(6) 0.0507 Uiso 1.0
H H91b 1.471(4) 0.24494(5) -0.3669(6) 0.0507 Uiso 1.0
H H81b 1.6779(10) 0.23833(8) -0.0969(18) 0.0507 Uiso 1.0
H H82b 1.481(3) 0.24606(6) -0.0070(8) 0.0507 Uiso 1.0
H H71b 1.1528(10) 0.23618(8) -0.0790(16) 0.0507 Uiso 1.0
H H72b 1.312(3) 0.23024(8) -0.2217(6) 0.0507 Uiso 1.0
H H61b 1.5353(11) 0.22126(7) -0.0239(15) 0.0507 Uiso 1.0
H H62b 1.397(3) 0.22770(8) 0.1226(7) 0.0507 Uiso 1.0
H H51b 1.0177(11) 0.22004(7) 0.0581(14) 0.0507 Uiso 1.0
H H52b 1.148(3) 0.21395(8) -0.0952(7) 0.0507 Uiso 1.0
H H41b 1.276(2) 0.21071(8) 0.2411(7) 0.0507 Uiso 1.0
H H42b 1.3899(11) 0.20436(7) 0.0849(13) 0.0507 Uiso 1.0
H H31b 1.001(3) 0.19722(8) 0.0327(7) 0.0507 Uiso 1.0
H H32b 0.8770(11) 0.20389(7) 0.1821(15) 0.0507 Uiso 1.0
H H21b 1.124(3) 0.19477(8) 0.3717(7) 0.0507 Uiso 1.0
H H22b 1.2407(11) 0.18794(7) 0.2219(14) 0.0507 Uiso 1.0
H H21 0.6043(11) 0.17078(7) 0.3908(15) 0.0507 Uiso 1.0
H H181c -0.1113(11) 0.02022(7) 1.2117(16) 0.0507 Uiso 1.0
H H182c 0.024(3) 0.01307(7) 1.0721(7) 0.0507 Uiso 1.0
H H183c 0.091(2) 0.01165(6) 1.2641(8) 0.0507 Uiso 1.0
H H171c 0.270(3) 0.02839(7) 1.2650(7) 0.0507 Uiso 1.0
H H172c 0.4059(11) 0.02123(7) 1.1261(16) 0.0507 Uiso 1.0
H H161c 0.178(3) 0.02895(7) 0.9196(7) 0.0507 Uiso 1.0
H H162c 0.0175(10) 0.03553(8) 1.0547(17) 0.0507 Uiso 1.0
H H151c 0.373(3) 0.04475(7) 1.1272(7) 0.0507 Uiso 1.0
H H152c 0.5391(10) 0.03800(8) 0.9977(17) 0.0507 Uiso 1.0
H H141c 0.299(3) 0.04488(7) 0.7792(7) 0.0507 Uiso 1.0
H H142c 0.1509(10) 0.05204(7) 0.9128(17) 0.0507 Uiso 1.0
H H131c 0.522(3) 0.06065(7) 0.9754(7) 0.0507 Uiso 1.0
H H132c 0.6725(10) 0.05345(7) 0.8437(17) 0.0507 Uiso 1.0
H H121c 0.455(3) 0.06058(7) 0.6272(7) 0.0507 Uiso 1.0
H H122c 0.2824(10) 0.06721(8) 0.7548(18) 0.0507 Uiso 1.0
H H111c 0.626(3) 0.07691(7) 0.8342(7) 0.0507 Uiso 1.0
H H112c 0.8055(10) 0.07010(8) 0.7137(18) 0.0507 Uiso 1.0
H H101c 0.586(3) 0.07632(7) 0.4832(7) 0.0507 Uiso 1.0
H H102c 0.4154(10) 0.08336(8) 0.6059(18) 0.0507 Uiso 1.0
H H91c 0.780(3) 0.09236(7) 0.6870(7) 0.0507 Uiso 1.0
H H92c 0.9377(10) 0.08570(8) 0.5515(16) 0.0507 Uiso 1.0
H H81c 0.713(3) 0.09300(7) 0.3389(7) 0.0507 Uiso 1.0
H H82c 0.5382(10) 0.09919(8) 0.4711(17) 0.0507 Uiso 1.0
H H71c 0.858(3) 0.10966(6) 0.5472(7) 0.0507 Uiso 1.0
H H72c 1.0603(10) 0.10261(8) 0.4478(19) 0.0507 Uiso 1.0
H H61c 0.886(3) 0.10770(6) 0.1958(7) 0.0507 Uiso 1.0
H H62c 0.6846(10) 0.11478(8) 0.2954(19) 0.0507 Uiso 1.0
H H51c 1.031(3) 0.12447(7) 0.4025(7) 0.0507 Uiso 1.0
H H52c 1.2080(10) 0.11811(8) 0.2746(18) 0.0507 Uiso 1.0
H H41c 0.993(3) 0.12490(7) 0.0517(7) 0.0507 Uiso 1.0
H H42c 0.8051(10) 0.13095(9) 0.1774(18) 0.0507 Uiso 1.0
H H31c 1.3229(10) 0.13504(9) 0.1843(17) 0.0507 Uiso 1.0
H H32c 1.100(2) 0.14236(6) 0.2531(8) 0.0507 Uiso 1.0
H H21c 1.088(2) 0.13858(6) -0.0860(8) 0.0507 Uiso 1.0
H H22c 1.3232(10) 0.14535(9) -0.0302(16) 0.0507 Uiso 1.0
H H31 0.711(3) 0.16658(6) 0.1108(8) 0.0507 Uiso 1.0
H H32 0.5806(11) 0.15718(6) 0.2125(19) 0.0507 Uiso 1.0

loop_
_geom_angle_atom_site_label_1
_geom_angle_atom_site_label_2
_geom_angle_atom_site_label_3
_geom_angle_site_symmetry_1
_geom_angle_site_symmetry_3
_geom_angle
_geom_angle_publ_flag
C1a O1a C1 1_555 1_555 117.0(2) n
O1a C1a C2a 1_555 1_555 111.01(17) n
O1a C1a O2a 1_555 1_555 124.4(2) n
C2a C1a O2a 1_555 1_555 124.6(2) n
C1a C2a C3a 1_555 1_555 110.31(17) n
C1a C2a H21a 1_555 1_555 109.3(5) n
C1a C2a H22a 1_555 1_555 109.4(6) n
C3a C2a H21a 1_555 1_555 109.0(6) n
C3a C2a H22a 1_555 1_555 109.4(6) n
H21a C2a H22a 1_555 1_555 109.3(9) n
C2a C3a C4a 1_555 1_555 109.98(18) n
C2a C3a H31a 1_555 1_555 109.8(7) n
C2a C3a H32a 1_555 1_555 109.3(6) n
C4a C3a H31a 1_555 1_555 109.2(6) n
C4a C3a H32a 1_555 1_555 109.2(7) n
H31a C3a H32a 1_555 1_555 109.4(10) n
C3a C4a C5a 1_555 1_555 110.17(18) n
C3a C4a H41a 1_555 1_555 109.1(7) n
C3a C4a H42a 1_555 1_555 109.3(6) n
C5a C4a H41a 1_555 1_555 109.1(6) n
C5a C4a H42a 1_555 1_555 109.5(7) n
H41a C4a H42a 1_555 1_555 109.6(11) n
C4a C5a C6a 1_555 1_555 110.08(18) n
C4a C5a H51a 1_555 1_555 109.5(6) n
C4a C5a H52a 1_555 1_555 109.0(7) n
C6a C5a H51a 1_555 1_555 109.4(7) n
C6a C5a H52a 1_555 1_555 109.4(5) n
H51a C5a H52a 1_555 1_555 109.5(10) n
C5a C6a C7a 1_555 1_555 110.10(18) n
C5a C6a H61a 1_555 1_555 109.6(7) n
C5a C6a H62a 1_555 1_555 109.5(5) n
C7a C6a H61a 1_555 1_555 109.2(6) n
C7a C6a H62a 1_555 1_555 108.9(7) n
H61a C6a H62a 1_555 1_555 109.6(10) n
C6a C7a C8a 1_555 1_555 110.04(18) n
C6a C7a H71a 1_555 1_555 109.2(6) n
C6a C7a H72a 1_555 1_555 109.5(7) n
C8a C7a H71a 1_555 1_555 109.3(7) n
C8a C7a H72a 1_555 1_555 109.2(6) n
H71a C7a H72a 1_555 1_555 109.6(10) n
C7a C8a C9a 1_555 1_555 109.96(18) n
C7a C8a H81a 1_555 1_555 109.1(7) n
C7a C8a H82a 1_555 1_555 109.3(6) n
C9a C8a H81a 1_555 1_555 109.4(6) n
C9a C8a H82a 1_555 1_555 109.5(7) n
H81a C8a H82a 1_555 1_555 109.6(11) n
C8a C9a C10a 1_555 1_555 110.18(18) n
C8a C9a H91a 1_555 1_555 109.5(6) n
C8a C9a H92a 1_555 1_555 109.2(7) n
C10a C9a H91a 1_555 1_555 109.1(7) n
C10a C9a H92a 1_555 1_555 109.3(5) n
H91a C9a H92a 1_555 1_555 109.4(10) n
C9a C10a C11a 1_555 1_555 109.85(18) n
C9a C10a H101a 1_555 1_555 109.6(7) n
C9a C10a H102a 1_555 1_555 109.3(5) n
C11a C10a H101a 1_555 1_555 109.5(6) n
C11a C10a H102a 1_555 1_555 109.1(7) n
H101a C10a H102a 1_555 1_555 109.6(10) n
C10a C11a C12a 1_555 1_555 110.20(18) n
C10a C11a H111a 1_555 1_555 109.0(6) n
C10a C11a H112a 1_555 1_555 109.1(7) n
C12a C11a H111a 1_555 1_555 109.5(7) n
C12a C11a H112a 1_555 1_555 109.4(6) n
H111a C11a H112a 1_555 1_555 109.6(10) n
C11a C12a C13a 1_555 1_555 109.91(18) n
C11a C12a H121a 1_555 1_555 109.0(7) n
C11a C12a H122a 1_555 1_555 109.3(6) n
C13a C12a H121a 1_555 1_555 109.5(6) n
C13a C12a H122a 1_555 1_555 109.6(7) n
H121a C12a H122a 1_555 1_555 109.6(11) n
C12a C13a C14a 1_555 1_555 110.25(18) n
C12a C13a H131a 1_555 1_555 109.3(6) n
C12a C13a H132a 1_555 1_555 109.3(7) n
C14a C13a H131a 1_555 1_555 109.0(7) n
C14a C13a H132a 1_555 1_555 109.4(6) n
H131a C13a H132a 1_555 1_555 109.5(10) n
C13a C14a C15a 1_555 1_555 109.94(18) n
C13a C14a H141a 1_555 1_555 109.5(7) n
C13a C14a H142a 1_555 1_555 109.1(6) n
C15a C14a H141a 1_555 1_555 109.5(6) n
C15a C14a H142a 1_555 1_555 109.1(7) n
H141a C14a H142a 1_555 1_555 109.7(10) n
C14a C15a C16a 1_555 1_555 110.18(19) n
C14a C15a H151a 1_555 1_555 109.1(6) n
C14a C15a H152a 1_555 1_555 109.2(7) n
C16a C15a H151a 1_555 1_555 109.5(7) n
C16a C15a H152a 1_555 1_555 109.4(6) n
H151a C15a H152a 1_555 1_555 109.5(10) n
C15a C16a C17a 1_555 1_555 113.2(2) n
C15a C16a H161a 1_555 1_555 108.6(7) n
C15a C16a H162a 1_555 1_555 108.8(6) n
C17a C16a H161a 1_555 1_555 108.6(6) n
C17a C16a H162a 1_555 1_555 108.7(7) n
H161a C16a H162a 1_555 1_555 108.8(10) n
C16a C17a C18a 1_555 1_555 118.6(3) n
C16a C17a H171a 1_555 1_555 107.7(6) n
C16a C17a H172a 1_555 1_555 107.7(7) n
C18a C17a H171a 1_555 1_555 107.3(7) n
C18a C17a H172a 1_555 1_555 107.3(6) n
H171a C17a H172a 1_555 1_555 107.8(10) n
C17a C18a H181a 1_555 1_555 109.5(6) n
C17a C18a H182a 1_555 1_555 109.7(7) n
C17a C18a H183a 1_555 1_555 109.4(6) n
H181a C18a H182a 1_555 1_555 109.5(10) n
H181a C18a H183a 1_555 1_555 109.3(9) n
H182a C18a H183a 1_555 1_555 109.4(7) n
O1a C1 C2 1_555 1_555 110.05(18) n
O1a C1 H11 1_555 1_555 109.1(7) n
O1a C1 H12 1_555 1_555 109.6(8) n
C2 C1 H11 1_555 1_555 109.2(6) n
C2 C1 H12 1_555 1_555 109.6(9) n
H11 C1 H12 1_555 1_555 109.2(11) n
C1 C2 O1b 1_555 1_555 110.10(18) n
C1 C2 C3 1_555 1_555 110.08(16) n
C1 C2 H21 1_555 1_555 108.8(7) n
O1b C2 C3 1_555 1_555 110.0(2) n
O1b C2 H21 1_555 1_555 109.0(6) n
C3 C2 H21 1_555 1_555 108.8(7) n
C2 O1b C1b 1_555 1_555 116.95(17) n
O1b C1b C2b 1_555 1_555 111.03(16) n
O1b C1b O2b 1_555 1_555 124.4(2) n
C2b C1b O2b 1_555 1_555 124.4(2) n
C1b C2b C3b 1_555 1_555 109.88(19) n
C1b C2b H21b 1_555 1_555 109.3(7) n
C1b C2b H22b 1_555 1_555 109.5(5) n
C3b C2b H21b 1_555 1_555 109.3(6) n
C3b C2b H22b 1_555 1_555 109.6(7) n
H21b C2b H22b 1_555 1_555 109.3(10) n
C2b C3b C4b 1_555 1_555 110.18(18) n
C2b C3b H31b 1_555 1_555 109.3(6) n
C2b C3b H32b 1_555 1_555 109.3(7) n
C4b C3b H31b 1_555 1_555 109.2(7) n
C4b C3b H32b 1_555 1_555 109.5(5) n
H31b C3b H32b 1_555 1_555 109.3(10) n
C3b C4b C5b 1_555 1_555 109.97(18) n
C3b C4b H41b 1_555 1_555 109.6(7) n
C3b C4b H42b 1_555 1_555 109.3(5) n
C5b C4b H41b 1_555 1_555 109.5(6) n
C5b C4b H42b 1_555 1_555 109.1(6) n
H41b C4b H42b 1_555 1_555 109.4(9) n
C4b C5b C6b 1_555 1_555 110.03(18) n
C4b C5b H51b 1_555 1_555 109.5(7) n
C4b C5b H52b 1_555 1_555 109.2(6) n
C6b C5b H51b 1_555 1_555 109.4(6) n
C6b C5b H52b 1_555 1_555 109.3(7) n
H51b C5b H52b 1_555 1_555 109.4(10) n
C5b C6b C7b 1_555 1_555 110.02(18) n
C5b C6b H61b 1_555 1_555 109.4(6) n
C5b C6b H62b 1_555 1_555 109.3(7) n
C7b C6b H61b 1_555 1_555 109.4(7) n
C7b C6b H62b 1_555 1_555 109.3(6) n
H61b C6b H62b 1_555 1_555 109.3(10) n
C6b C7b C8b 1_555 1_555 110.02(18) n
C6b C7b H71b 1_555 1_555 109.5(7) n
C6b C7b H72b 1_555 1_555 109.4(6) n
C8b C7b H71b 1_555 1_555 109.4(6) n
C8b C7b H72b 1_555 1_555 109.2(8) n
H71b C7b H72b 1_555 1_555 109.2(11) n
C7b C8b C9b 1_555 1_555 110.0(2) n
C7b C8b H81b 1_555 1_555 109.5(6) n
C7b C8b H82b 1_555 1_555 109.5(7) n
C9b C8b H81b 1_555 1_555 109.2(8) n
C9b C8b H82b 1_555 1_555 109.4(5) n
H81b C8b H82b 1_555 1_555 109.3(11) n
C8b C9b C10b 1_555 1_555 120.23(19) n
C8b C9b H91b 1_555 1_555 123.0(4) n
C10b C9b H91b 1_555 1_555 110.3(7) n
C9b C10b C11b 1_555 1_555 120.4(2) n
C9b C10b H101b 1_555 1_555 111.9(8) n
C11b C10b H101b 1_555 1_555 123.0(4) n
C10b C11b C12b 1_555 1_555 109.7(2) n
C10b C11b H111b 1_555 1_555 109.5(5) n
C10b C11b H112b 1_555 1_555 109.4(8) n
C12b C11b H111b 1_555 1_555 109.4(7) n
C12b C11b H112b 1_555 1_555 109.5(6) n
H111b C11b H112b 1_555 1_555 109.3(11) n
C11b C12b C13b 1_555 1_555 110.42(18) n
C11b C12b H121b 1_555 1_555 109.2(6) n
C11b C12b H122b 1_555 1_555 109.4(7) n
C13b C12b H121b 1_555 1_555 109.0(8) n
C13b C12b H122b 1_555 1_555 109.5(6) n
H121b C12b H122b 1_555 1_555 109.3(11) n
C12b C13b C14b 1_555 1_555 109.73(18) n
C12b C13b H131b 1_555 1_555 109.7(8) n
C12b C13b H132b 1_555 1_555 109.2(6) n
C14b C13b H131b 1_555 1_555 109.5(6) n
C14b C13b H132b 1_555 1_555 109.3(7) n
H131b C13b H132b 1_555 1_555 109.4(11) n
C13b C14b C15b 1_555 1_555 110.30(18) n
C13b C14b H141b 1_555 1_555 109.3(6) n
C13b C14b H142b 1_555 1_555 109.4(7) n
C15b C14b H141b 1_555 1_555 109.3(8) n
C15b C14b H142b 1_555 1_555 109.3(6) n
H141b C14b H142b 1_555 1_555 109.3(11) n
C14b C15b C16b 1_555 1_555 109.87(18) n
C14b C15b H151b 1_555 1_555 109.4(8) n
C14b C15b H152b 1_555 1_555 109.5(5) n
C16b C15b H151b 1_555 1_555 109.4(6) n
C16b C15b H152b 1_555 1_555 109.3(8) n
H151b C15b H152b 1_555 1_555 109.3(11) n
C15b C16b C17b 1_555 1_555 110.15(18) n
C15b C16b H161b 1_555 1_555 109.4(6) n
C15b C16b H162b 1_555 1_555 109.6(8) n
C17b C16b H161b 1_555 1_555 108.9(8) n
C17b C16b H162b 1_555 1_555 109.4(6) n
H161b C16b H162b 1_555 1_555 109.3(11) n
C16b C17b C18b 1_555 1_555 109.9(2) n
C16b C17b H171b 1_555 1_555 109.5(8) n
C16b C17b H172b 1_555 1_555 109.3(6) n
C18b C17b H171b 1_555 1_555 109.3(7) n
C18b C17b H172b 1_555 1_555 109.2(7) n
H171b C17b H172b 1_555 1_555 109.6(11) n
C17b C18b H181b 1_555 1_555 109.4(7) n
C17b C18b H182b 1_555 1_555 109.5(7) n
C17b C18b H183b 1_555 1_555 109.5(7) n
H181b C18b H182b 1_555 1_555 109.5(11) n
H181b C18b H183b 1_555 1_555 109.4(7) n
H182b C18b H183b 1_555 1_555 109.6(11) n
C2 C3 O1c 1_555 1_555 110.04(17) n
C2 C3 H31 1_555 1_555 109.4(5) n
C2 C3 H32 1_555 1_555 109.4(8) n
O1c C3 H31 1_555 1_555 109.3(7) n
O1c C3 H32 1_555 1_555 109.4(5) n
H31 C3 H32 1_555 1_555 109.3(10) n
C3 O1c C1c 1_555 1_555 117.00(19) n
O1c C1c C2c 1_555 1_555 111.13(17) n
O1c C1c O2c 1_555 1_555 124.4(3) n
C2c C1c O2c 1_555 1_555 124.5(2) n
C1c C2c C3c 1_555 1_555 110.21(17) n
C1c C2c H21c 1_555 1_555 109.4(6) n
C1c C2c H22c 1_555 1_555 109.2(7) n
C3c C2c H21c 1_555 1_555 109.7(5) n
C3c C2c H22c 1_555 1_555 109.3(7) n
H21c C2c H22c 1_555 1_555 109.0(9) n
C2c C3c C4c 1_555 1_555 110.18(18) n
C2c C3c H31c 1_555 1_555 109.4(7) n
C2c C3c H32c 1_555 1_555 109.5(5) n
C4c C3c H31c 1_555 1_555 109.3(6) n
C4c C3c H32c 1_555 1_555 109.1(6) n
H31c C3c H32c 1_555 1_555 109.3(10) n
C3c C4c C5c 1_555 1_555 110.10(18) n
C3c C4c H41c 1_555 1_555 109.6(7) n
C3c C4c H42c 1_555 1_555 109.4(7) n
C5c C4c H41c 1_555 1_555 109.2(6) n
C5c C4c H42c 1_555 1_555 109.0(8) n
H41c C4c H42c 1_555 1_555 109.5(11) n
C4c C5c C6c 1_555 1_555 110.01(18) n
C4c C5c H51c 1_555 1_555 109.3(6) n
C4c C5c H52c 1_555 1_555 109.2(8) n
C6c C5c H51c 1_555 1_555 109.6(7) n
C6c C5c H52c 1_555 1_555 109.2(6) n
H51c C5c H52c 1_555 1_555 109.4(11) n
C5c C6c C7c 1_555 1_555 110.09(18) n
C5c C6c H61c 1_555 1_555 108.9(7) n
C5c C6c H62c 1_555 1_555 109.6(6) n
C7c C6c H61c 1_555 1_555 109.3(5) n
C7c C6c H62c 1_555 1_555 109.5(8) n
H61c C6c H62c 1_555 1_555 109.4(11) n
C6c C7c C8c 1_555 1_555 110.10(18) n
C6c C7c H71c 1_555 1_555 109.5(5) n
C6c C7c H72c 1_555 1_555 109.6(8) n
C8c C7c H71c 1_555 1_555 108.8(7) n
C8c C7c H72c 1_555 1_555 109.3(6) n
H71c C7c H72c 1_555 1_555 109.5(11) n
C7c C8c C9c 1_555 1_555 109.94(18) n
C7c C8c H81c 1_555 1_555 109.6(7) n
C7c C8c H82c 1_555 1_555 109.3(6) n
C9c C8c H81c 1_555 1_555 109.2(6) n
C9c C8c H82c 1_555 1_555 109.1(8) n
H81c C8c H82c 1_555 1_555 109.7(11) n
C8c C9c C10c 1_555 1_555 110.05(18) n
C8c C9c H91c 1_555 1_555 109.3(6) n
C8c C9c H92c 1_555 1_555 109.1(8) n
C10c C9c H91c 1_555 1_555 109.5(7) n
C10c C9c H92c 1_555 1_555 109.3(6) n
H91c C9c H92c 1_555 1_555 109.6(11) n
C9c C10c C11c 1_555 1_555 110.01(18) n
C9c C10c H101c 1_555 1_555 109.2(7) n
C9c C10c H102c 1_555 1_555 109.4(6) n
C11c C10c H101c 1_555 1_555 109.5(5) n
C11c C10c H102c 1_555 1_555 109.4(8) n
H101c C10c H102c 1_555 1_555 109.4(11) n
C10c C11c C12c 1_555 1_555 109.96(18) n
C10c C11c H111c 1_555 1_555 109.3(5) n
C10c C11c H112c 1_555 1_555 109.6(8) n
C12c C11c H111c 1_555 1_555 109.1(7) n
C12c C11c H112c 1_555 1_555 109.4(6) n
H111c C11c H112c 1_555 1_555 109.4(11) n
C11c C12c C13c 1_555 1_555 110.06(18) n
C11c C12c H121c 1_555 1_555 109.3(7) n
C11c C12c H122c 1_555 1_555 109.2(6) n
C13c C12c H121c 1_555 1_555 109.2(6) n
C13c C12c H122c 1_555 1_555 109.4(8) n
H121c C12c H122c 1_555 1_555 109.7(11) n
C12c C13c C14c 1_555 1_555 109.97(18) n
C12c C13c H131c 1_555 1_555 109.2(5) n
C12c C13c H132c 1_555 1_555 109.0(8) n
C14c C13c H131c 1_555 1_555 109.5(7) n
C14c C13c H132c 1_555 1_555 109.7(6) n
H131c C13c H132c 1_555 1_555 109.5(11) n
C13c C14c C15c 1_555 1_555 110.11(18) n
C13c C14c H141c 1_555 1_555 109.3(7) n
C13c C14c H142c 1_555 1_555 109.2(6) n
C15c C14c H141c 1_555 1_555 109.5(6) n
C15c C14c H142c 1_555 1_555 109.2(7) n
H141c C14c H142c 1_555 1_555 109.5(11) n
C14c C15c C16c 1_555 1_555 110.05(18) n
C14c C15c H151c 1_555 1_555 109.2(6) n
C14c C15c H152c 1_555 1_555 109.7(8) n
C16c C15c H151c 1_555 1_555 109.1(7) n
C16c C15c H152c 1_555 1_555 109.3(6) n
H151c C15c H152c 1_555 1_555 109.5(11) n
C15c C16c C17c 1_555 1_555 110.00(18) n
C15c C16c H161c 1_555 1_555 109.3(7) n
C15c C16c H162c 1_555 1_555 109.2(6) n
C17c C16c H161c 1_555 1_555 109.3(6) n
C17c C16c H162c 1_555 1_555 109.4(8) n
H161c C16c H162c 1_555 1_555 109.5(11) n
C16c C17c C18c 1_555 1_555 110.1(2) n
C16c C17c H171c 1_555 1_555 109.4(6) n
C16c C17c H172c 1_555 1_555 109.2(7) n
C18c C17c H171c 1_555 1_555 109.3(7) n
C18c C17c H172c 1_555 1_555 109.4(6) n
H171c C17c H172c 1_555 1_555 109.4(10) n
C17c C18c H181c 1_555 1_555 109.6(6) n
C17c C18c H182c 1_555 1_555 109.7(7) n
C17c C18c H183c 1_555 1_555 109.6(7) n
H181c C18c H182c 1_555 1_555 109.5(10) n
H181c C18c H183c 1_555 1_555 109.2(9) n
H182c C18c H183c 1_555 1_555 109.4(7) n

loop_
_geom_bond_atom_site_label_1
_geom_bond_atom_site_label_2
_geom_bond_site_symmetry_2
_geom_bond_distance
_geom_bond_publ_flag
O1a C1a 1_555 1.331(3) n
O1a C1 1_555 1.461(3) n
C1a O1a 1_555 1.331(3) n
C1a C2a 1_555 1.502(3) n
C1a O2a 1_555 1.200(3) n
C2a C1a 1_555 1.502(3) n
C2a C3a 1_555 1.522(3) n
C2a H21a 1_555 1.000(7) n
C2a H22a 1_555 1.000(7) n
O2a C1a 1_555 1.200(3) n
C3a C2a 1_555 1.522(3) n
C3a C4a 1_555 1.521(3) n
C3a H31a 1_555 1.000(7) n
C3a H32a 1_555 1.000(6) n
C4a C3a 1_555 1.521(3) n
C4a C5a 1_555 1.521(3) n
C4a H41a 1_555 1.000(6) n
C4a H42a 1_555 1.000(7) n
C5a C4a 1_555 1.521(3) n
C5a C6a 1_555 1.522(3) n
C5a H51a 1_555 1.000(7) n
C5a H52a 1_555 1.000(7) n
C6a C5a 1_555 1.522(3) n
C6a C7a 1_555 1.520(3) n
C6a H61a 1_555 1.000(7) n
C6a H62a 1_555 1.000(7) n
C7a C6a 1_555 1.520(3) n
C7a C8a 1_555 1.520(3) n
C7a H71a 1_555 1.000(6) n
C7a H72a 1_555 1.000(7) n
C8a C7a 1_555 1.520(3) n
C8a C9a 1_555 1.520(3) n
C8a H81a 1_555 1.000(6) n
C8a H82a 1_555 1.000(7) n
C9a C8a 1_555 1.520(3) n
C9a C10a 1_555 1.521(3) n
C9a H91a 1_555 1.000(7) n
C9a H92a 1_555 1.000(7) n
C10a C9a 1_555 1.521(3) n
C10a C11a 1_555 1.520(3) n
C10a H101a 1_555 1.000(7) n
C10a H102a 1_555 1.000(7) n
C11a C10a 1_555 1.520(3) n
C11a C12a 1_555 1.520(3) n
C11a H111a 1_555 1.000(7) n
C11a H112a 1_555 1.000(7) n
C12a C11a 1_555 1.520(3) n
C12a C13a 1_555 1.521(3) n
C12a H121a 1_555 1.000(6) n
C12a H122a 1_555 1.000(7) n
C13a C12a 1_555 1.521(3) n
C13a C14a 1_555 1.521(3) n
C13a H131a 1_555 1.000(7) n
C13a H132a 1_555 1.000(7) n
C14a C13a 1_555 1.521(3) n
C14a C15a 1_555 1.521(3) n
C14a H141a 1_555 1.000(7) n
C14a H142a 1_555 1.000(7) n
C15a C14a 1_555 1.521(3) n
C15a C16a 1_555 1.521(3) n
C15a H151a 1_555 1.000(7) n
C15a H152a 1_555 1.000(7) n
C16a C15a 1_555 1.521(3) n
C16a C17a 1_555 1.521(3) n
C16a H161a 1_555 1.000(7) n
C16a H162a 1_555 1.000(7) n
C17a C16a 1_555 1.521(3) n
C17a C18a 1_555 1.520(4) n
C17a H171a 1_555 1.000(7) n
C17a H172a 1_555 1.000(7) n
C18a C17a 1_555 1.520(4) n
C18a H181a 1_555 1.000(7) n
C18a H182a 1_555 1.000(7) n
C18a H183a 1_555 1.000(8) n
C1 O1a 1_555 1.461(3) n
C1 C2 1_555 1.501(3) n
C1 H11 1_555 1.000(7) n
C1 H12 1_555 1.000(6) n
C2 C1 1_555 1.501(3) n
C2 O1b 1_555 1.461(3) n
C2 C3 1_555 1.501(3) n
C2 H21 1_555 1.000(7) n
O1b C2 1_555 1.461(3) n
O1b C1b 1_555 1.330(3) n
C1b O1b 1_555 1.330(3) n
C1b C2b 1_555 1.500(3) n
C1b O2b 1_555 1.200(3) n
C2b C1b 1_555 1.500(3) n
C2b C3b 1_555 1.521(3) n
C2b H21b 1_555 1.000(7) n
C2b H22b 1_555 1.000(7) n
O2b C1b 1_555 1.200(3) n
C3b C2b 1_555 1.521(3) n
C3b C4b 1_555 1.521(3) n
C3b H31b 1_555 1.000(7) n
C3b H32b 1_555 1.000(7) n
C4b C3b 1_555 1.521(3) n
C4b C5b 1_555 1.520(3) n
C4b H41b 1_555 1.000(7) n
C4b H42b 1_555 1.000(7) n
C5b C4b 1_555 1.520(3) n
C5b C6b 1_555 1.520(3) n
C5b H51b 1_555 1.000(7) n
C5b H52b 1_555 1.000(6) n
C6b C5b 1_555 1.520(3) n
C6b C7b 1_555 1.521(3) n
C6b H61b 1_555 1.000(7) n
C6b H62b 1_555 1.000(6) n
C7b C6b 1_555 1.521(3) n
C7b C8b 1_555 1.521(3) n
C7b H71b 1_555 1.000(7) n
C7b H72b 1_555 1.000(6) n
C8b C7b 1_555 1.521(3) n
C8b C9b 1_555 1.499(3) n
C8b H81b 1_555 1.000(6) n
C8b H82b 1_555 1.000(7) n
C9b C8b 1_555 1.499(3) n
C9b C10b 1_555 1.321(3) n
C9b H91b 1_555 1.000(7) n
C10b C9b 1_555 1.321(3) n
C10b C11b 1_555 1.501(3) n
C10b H101b 1_555 1.000(6) n
C11b C10b 1_555 1.501(3) n
C11b C12b 1_555 1.521(3) n
C11b H111b 1_555 1.000(7) n
C11b H112b 1_555 1.000(6) n
C12b C11b 1_555 1.521(3) n
C12b C13b 1_555 1.521(3) n
C12b H121b 1_555 1.000(6) n
C12b H122b 1_555 1.000(6) n
C13b C12b 1_555 1.521(3) n
C13b C14b 1_555 1.521(3) n
C13b H131b 1_555 1.000(6) n
C13b H132b 1_555 1.000(6) n
C14b C13b 1_555 1.521(3) n
C14b C15b 1_555 1.521(3) n
C14b H141b 1_555 1.000(6) n
C14b H142b 1_555 1.000(6) n
C15b C14b 1_555 1.521(3) n
C15b C16b 1_555 1.521(3) n
C15b H151b 1_555 1.000(6) n
C15b H152b 1_555 1.000(6) n
C16b C15b 1_555 1.521(3) n
C16b C17b 1_555 1.520(3) n
C16b H161b 1_555 1.000(6) n
C16b H162b 1_555 1.000(6) n
C17b C16b 1_555 1.520(3) n
C17b C18b 1_555 1.520(3) n
C17b H171b 1_555 1.000(6) n
C17b H172b 1_555 1.000(6) n
C18b C17b 1_555 1.520(3) n
C18b H181b 1_555 1.000(7) n
C18b H182b 1_555 1.000(6) n
C18b H183b 1_555 1.000(7) n
C3 C2 1_555 1.501(3) n
C3 O1c 1_555 1.461(3) n
C3 H31 1_555 1.000(7) n
C3 H32 1_555 1.000(6) n
O1c C3 1_555 1.461(3) n
O1c C1c 1_555 1.330(3) n
C1c O1c 1_555 1.330(3) n
C1c C2c 1_555 1.502(3) n
C1c O2c 1_555 1.200(4) n
C2c C1c 1_555 1.502(3) n
C2c C3c 1_555 1.522(3) n
C2c H21c 1_555 1.000(7) n
C2c H22c 1_555 1.000(6) n
O2c C1c 1_555 1.200(4) n
C3c C2c 1_555 1.522(3) n
C3c C4c 1_555 1.522(3) n
C3c H31c 1_555 1.000(6) n
C3c H32c 1_555 1.000(7) n
C4c C3c 1_555 1.522(3) n
C4c C5c 1_555 1.520(3) n
C4c H41c 1_555 1.000(6) n
C4c H42c 1_555 1.000(6) n
C5c C4c 1_555 1.520(3) n
C5c C6c 1_555 1.521(3) n
C5c H51c 1_555 1.000(6) n
C5c H52c 1_555 1.000(6) n
C6c C5c 1_555 1.521(3) n
C6c C7c 1_555 1.521(3) n
C6c H61c 1_555 1.000(7) n
C6c H62c 1_555 1.000(6) n
C7c C6c 1_555 1.521(3) n
C7c C8c 1_555 1.520(3) n
C7c H71c 1_555 1.000(7) n
C7c H72c 1_555 1.000(6) n
C8c C7c 1_555 1.520(3) n
C8c C9c 1_555 1.519(3) n
C8c H81c 1_555 1.000(6) n
C8c H82c 1_555 1.000(6) n
C9c C8c 1_555 1.519(3) n
C9c C10c 1_555 1.520(3) n
C9c H91c 1_555 1.000(6) n
C9c H92c 1_555 1.000(7) n
C10c C9c 1_555 1.520(3) n
C10c C11c 1_555 1.520(3) n
C10c H101c 1_555 1.000(6) n
C10c H102c 1_555 1.000(6) n
C11c C10c 1_555 1.520(3) n
C11c C12c 1_555 1.519(3) n
C11c H111c 1_555 1.000(6) n
C11c H112c 1_555 1.000(6) n
C12c C11c 1_555 1.519(3) n
C12c C13c 1_555 1.520(3) n
C12c H121c 1_555 1.000(6) n
C12c H122c 1_555 1.000(6) n
C13c C12c 1_555 1.520(3) n
C13c C14c 1_555 1.521(3) n
C13c H131c 1_555 1.000(6) n
C13c H132c 1_555 1.000(7) n
C14c C13c 1_555 1.521(3) n
C14c C15c 1_555 1.521(3) n
C14c H141c 1_555 1.000(6) n
C14c H142c 1_555 1.000(7) n
C15c C14c 1_555 1.521(3) n
C15c C16c 1_555 1.520(3) n
C15c H151c 1_555 1.000(6) n
C15c H152c 1_555 1.000(6) n
C16c C15c 1_555 1.520(3) n
C16c C17c 1_555 1.520(3) n
C16c H161c 1_555 1.000(6) n
C16c H162c 1_555 1.000(7) n
C17c C16c 1_555 1.520(3) n
C17c C18c 1_555 1.521(3) n
C17c H171c 1_555 1.000(7) n
C17c H172c 1_555 1.000(7) n
C18c C17c 1_555 1.521(3) n
C18c H181c 1_555 1.000(7) n
C18c H182c 1_555 1.000(7) n
C18c H183c 1_555 1.000(7) n
H181a C18a 1_555 1.000(7) n
H182a C18a 1_555 1.000(7) n
H183a C18a 1_555 1.000(8) n
H171a C17a 1_555 1.000(7) n
H172a C17a 1_555 1.000(7) n
H161a C16a 1_555 1.000(7) n
H162a C16a 1_555 1.000(7) n
H151a C15a 1_555 1.000(7) n
H152a C15a 1_555 1.000(7) n
H141a C14a 1_555 1.000(7) n
H142a C14a 1_555 1.000(7) n
H131a C13a 1_555 1.000(7) n
H132a C13a 1_555 1.000(7) n
H121a C12a 1_555 1.000(6) n
H122a C12a 1_555 1.000(7) n
H111a C11a 1_555 1.000(7) n
H112a C11a 1_555 1.000(7) n
H101a C10a 1_555 1.000(7) n
H102a C10a 1_555 1.000(7) n
H91a C9a 1_555 1.000(7) n
H92a C9a 1_555 1.000(7) n
H81a C8a 1_555 1.000(6) n
H82a C8a 1_555 1.000(7) n
H71a C7a 1_555 1.000(6) n
H72a C7a 1_555 1.000(7) n
H61a C6a 1_555 1.000(7) n
H62a C6a 1_555 1.000(7) n
H51a C5a 1_555 1.000(7) n
H52a C5a 1_555 1.000(7) n
H41a C4a 1_555 1.000(6) n
H42a C4a 1_555 1.000(7) n
H31a C3a 1_555 1.000(7) n
H32a C3a 1_555 1.000(6) n
H21a C2a 1_555 1.000(7) n
H22a C2a 1_555 1.000(7) n
H11 C1 1_555 1.000(7) n
H12 C1 1_555 1.000(6) n
H181b C18b 1_555 1.000(7) n
H182b C18b 1_555 1.000(6) n
H183b C18b 1_555 1.000(7) n
H171b C17b 1_555 1.000(6) n
H172b C17b 1_555 1.000(6) n
H161b C16b 1_555 1.000(6) n
H162b C16b 1_555 1.000(6) n
H151b C15b 1_555 1.000(6) n
H152b C15b 1_555 1.000(6) n
H141b C14b 1_555 1.000(6) n
H142b C14b 1_555 1.000(6) n
H131b C13b 1_555 1.000(6) n
H132b C13b 1_555 1.000(6) n
H121b C12b 1_555 1.000(6) n
H122b C12b 1_555 1.000(6) n
H111b C11b 1_555 1.000(7) n
H112b C11b 1_555 1.000(6) n
H101b C10b 1_555 1.000(6) n
H91b C9b 1_555 1.000(7) n
H81b C8b 1_555 1.000(6) n
H82b C8b 1_555 1.000(7) n
H71b C7b 1_555 1.000(7) n
H72b C7b 1_555 1.000(6) n
H61b C6b 1_555 1.000(7) n
H62b C6b 1_555 1.000(6) n
H51b C5b 1_555 1.000(7) n
H52b C5b 1_555 1.000(6) n
H41b C4b 1_555 1.000(7) n
H42b C4b 1_555 1.000(7) n
H31b C3b 1_555 1.000(7) n
H32b C3b 1_555 1.000(7) n
H21b C2b 1_555 1.000(7) n
H22b C2b 1_555 1.000(7) n
H21 C2 1_555 1.000(7) n
H181c C18c 1_555 1.000(7) n
H182c C18c 1_555 1.000(7) n
H183c C18c 1_555 1.000(7) n
H171c C17c 1_555 1.000(7) n
H172c C17c 1_555 1.000(7) n
H161c C16c 1_555 1.000(6) n
H162c C16c 1_555 1.000(7) n
H151c C15c 1_555 1.000(6) n
H152c C15c 1_555 1.000(6) n
H141c C14c 1_555 1.000(6) n
H142c C14c 1_555 1.000(7) n
H131c C13c 1_555 1.000(6) n
H132c C13c 1_555 1.000(7) n
H121c C12c 1_555 1.000(6) n
H122c C12c 1_555 1.000(6) n
H111c C11c 1_555 1.000(6) n
H112c C11c 1_555 1.000(6) n
H101c C10c 1_555 1.000(6) n
H102c C10c 1_555 1.000(6) n
H91c C9c 1_555 1.000(6) n
H92c C9c 1_555 1.000(7) n
H81c C8c 1_555 1.000(6) n
H82c C8c 1_555 1.000(6) n
H71c C7c 1_555 1.000(7) n
H72c C7c 1_555 1.000(6) n
H61c C6c 1_555 1.000(7) n
H62c C6c 1_555 1.000(6) n
H51c C5c 1_555 1.000(6) n
H52c C5c 1_555 1.000(6) n
H41c C4c 1_555 1.000(6) n
H42c C4c 1_555 1.000(6) n
H31c C3c 1_555 1.000(6) n
H32c C3c 1_555 1.000(7) n
H21c C2c 1_555 1.000(7) n
H22c C2c 1_555 1.000(6) n
H31 C3 1_555 1.000(7) n
H32 C3 1_555 1.000(6) n
